data_2237048
loop_
_publ_author_name
'Suresh, J.'
'Nagalakshmi, R. A.'
'Kumar, R. Ranjith'
'Sivakumar, S.'
'Lakshman, P. L. Nilantha'

_publ_section_title
;
 5''-(4-Chlorobenzylidene)-1'-(4-chlorophenyl)-1''-methyl-1',2',3',5',6',7',8',8a'-octahydrodispiro[acenaphthylene-1,3'-indolizine-2',3''-piperidine]-2,4''(1<i>H</i>)-dione
;
_journal_coeditor_code TK5167
_journal_issue 12
_journal_name_full 'Acta Crystallographica Section E'
_journal_page_first o3315
_journal_page_last o3316
_journal_paper_doi 10.1107/S160053681204545X
_journal_volume 68
_journal_year 2012
_chemical_formula_iupac 'C37 H32 Cl2 N2 O2'
_chemical_formula_moiety 'C37 H32 Cl2 N2 O2'
_chemical_formula_sum 'C37 H32 Cl2 N2 O2'
_chemical_formula_weight 607.55
_chemical_name_systematic
;
5''-(4-Chlorobenzylidene)-1'-(4-chlorophenyl)-1''-methyl-
1',2',3',5',6',7',8',8a'-octahydrodispiro[acenaphthylene-1,3'-indolizine-
2',3''-piperidine]-2,4''(1<i>H</i>)-dione
;
_space_group_IT_number 14
_symmetry_cell_setting monoclinic
_symmetry_space_group_name_Hall '-P 2yn'
_symmetry_space_group_name_H-M 'P 1 21/n 1'
_atom_sites_solution_hydrogens geom
_atom_sites_solution_primary direct
_atom_sites_solution_secondary difmap
_audit_creation_method SHELXL-97
_cell_angle_alpha 90.00
_cell_angle_beta 102.3370(10)
_cell_angle_gamma 90.00
_cell_formula_units_Z 4
_cell_length_a 14.1346(5)
_cell_length_b 15.2184(6)
_cell_length_c 14.5603(6)
_cell_measurement_reflns_used 2000
_cell_measurement_temperature 293(2)
_cell_measurement_theta_max 31
_cell_measurement_theta_min 2
_cell_volume 3059.7(2)
_computing_cell_refinement 'SAINT (Bruker, 2004)'
_computing_data_collection 'APEX2 (Bruker, 2004)'
_computing_data_reduction 'SAINT (Bruker, 2004)'
_computing_molecular_graphics 'PLATON (Spek, 2009)'
_computing_publication_material 'SHELXL97 (Sheldrick, 2008)'
_computing_structure_refinement 'SHELXL97 (Sheldrick, 2008)'
_computing_structure_solution 'SHELXS97 (Sheldrick, 2008)'
_diffrn_ambient_temperature 293(2)
_diffrn_detector_area_resol_mean 0
_diffrn_measured_fraction_theta_full 0.998
_diffrn_measured_fraction_theta_max 0.998
_diffrn_measurement_device_type 'Bruker Kappa APEXII'
_diffrn_measurement_method '\w and \f'
_diffrn_radiation_monochromator graphite
_diffrn_radiation_source 'fine-focus sealed tube'
_diffrn_radiation_type MoK\a
_diffrn_radiation_wavelength 0.71073
_diffrn_reflns_av_R_equivalents 0.0405
_diffrn_reflns_av_sigmaI/netI 0.0448
_diffrn_reflns_limit_h_max 16
_diffrn_reflns_limit_h_min -18
_diffrn_reflns_limit_k_max 20
_diffrn_reflns_limit_k_min -16
_diffrn_reflns_limit_l_max 17
_diffrn_reflns_limit_l_min -19
_diffrn_reflns_number 32144
_diffrn_reflns_theta_full 27.93
_diffrn_reflns_theta_max 27.93
_diffrn_reflns_theta_min 1.99
_diffrn_standards_decay_% 0
_diffrn_standards_interval_count 0
_diffrn_standards_interval_time 0
_diffrn_standards_number 0
_exptl_absorpt_coefficient_mu 0.249
_exptl_absorpt_correction_T_max 0.974
_exptl_absorpt_correction_T_min 0.967
_exptl_absorpt_correction_type multi-scan
_exptl_absorpt_process_details '(SADABS; Sheldrick, 1996)'
_exptl_crystal_colour yellow
_exptl_crystal_density_diffrn 1.319
_exptl_crystal_density_method 'not measured'
_exptl_crystal_description block
_exptl_crystal_F_000 1272
_exptl_crystal_size_max 0.21
_exptl_crystal_size_mid 0.19
_exptl_crystal_size_min 0.18
_refine_diff_density_max 0.233
_refine_diff_density_min -0.384
_refine_ls_extinction_coef 0.0023(4)
_refine_ls_extinction_expression Fc^*^=kFc[1+0.001xFc^2^\l^3^/sin(2\q)]^-1/4^
_refine_ls_extinction_method 'SHELXL97 (Sheldrick, 2008)'
_refine_ls_goodness_of_fit_ref 1.014
_refine_ls_hydrogen_treatment constr
_refine_ls_matrix_type full
_refine_ls_number_parameters 389
_refine_ls_number_reflns 7321
_refine_ls_number_restraints 0
_refine_ls_restrained_S_all 1.014
_refine_ls_R_factor_all 0.0903
_refine_ls_R_factor_gt 0.0461
_refine_ls_shift/su_max 0.000
_refine_ls_shift/su_mean 0.000
_refine_ls_structure_factor_coef Fsqd
_refine_ls_weighting_details 'calc w=1/[\s^2^(Fo^2^)+(0.0403P)^2^+0.7517P] where P=(Fo^2^+2Fc^2^)/3'
_refine_ls_weighting_scheme calc
_refine_ls_wR_factor_gt 0.0959
_refine_ls_wR_factor_ref 0.1133
_reflns_number_gt 4492
_reflns_number_total 7321
_reflns_threshold_expression I>2\s(I)
_cod_data_source_file tk5167.cif
_cod_data_source_block I
_cod_original_sg_symbol_H-M 'P 21/n'
_cod_database_code 2237048
_cod_database_fobs_code 2237048

loop_
_symmetry_equiv_pos_as_xyz
'x, y, z'
'-x+1/2, y+1/2, -z+1/2'
'-x, -y, -z'
'x-1/2, -y-1/2, z-1/2'

loop_
_atom_site_type_symbol
_atom_site_label
_atom_site_fract_x
_atom_site_fract_y
_atom_site_fract_z
_atom_site_U_iso_or_equiv
_atom_site_adp_type
_atom_site_calc_flag
_atom_site_refinement_flags
_atom_site_occupancy
_atom_site_symmetry_multiplicity
Cl Cl1 0.04645(4) 0.07200(4) 0.43166(3) 0.07029(19) Uani d . 1 1
Cl Cl2 0.71789(5) 0.05345(6) -0.16446(6) 0.1089(3) Uani d . 1 1
O O1 0.13905(9) 0.07134(8) -0.05296(10) 0.0538(4) Uani d . 1 1
N N1 -0.00938(10) 0.28748(10) -0.08843(9) 0.0402(4) Uani d . 1 1
O O2 0.13090(10) 0.42902(8) -0.00055(9) 0.0547(4) Uani d . 1 1
C C16 0.18467(12) 0.32304(11) -0.19504(12) 0.0380(4) Uani d . 1 1
C C7 0.03322(12) 0.19119(11) 0.03419(11) 0.0368(4) Uani d . 1 1
H H7 0.0063 0.1416 -0.0060 0.044 Uiso calc R 1 1
C C13 0.09576(12) 0.28443(11) -0.07824(11) 0.0356(4) Uani d . 1 1
N N2 0.28362(10) 0.29147(10) 0.05353(10) 0.0421(4) Uani d . 1 1
C C4 0.18149(13) 0.13902(12) -0.02618(11) 0.0383(4) Uani d . 1 1
C C6 0.34414(13) 0.21861(13) 0.03624(14) 0.0487(5) Uani d . 1 1
H H6A 0.3748 0.1921 0.0958 0.058 Uiso calc R 1 1
H H6B 0.3948 0.2407 0.0068 0.058 Uiso calc R 1 1
C C71 0.04004(12) 0.16261(11) 0.13512(11) 0.0371(4) Uani d . 1 1
C C51 0.32365(14) 0.09841(12) -0.08389(13) 0.0473(5) Uani d . 1 1
H H51 0.2793 0.0603 -0.1200 0.057 Uiso calc R 1 1
C C21 0.22039(13) 0.31929(13) -0.27798(13) 0.0463(5) Uani d . 1 1
C C3 0.12964(12) 0.21704(11) 0.00698(11) 0.0349(4) Uani d . 1 1
C C17 0.12068(12) 0.26047(11) -0.17163(11) 0.0363(4) Uani d . 1 1
C C14 0.14749(13) 0.37636(12) -0.05770(12) 0.0413(4) Uani d . 1 1
C C74 0.04679(13) 0.10710(13) 0.31784(12) 0.0453(5) Uani d . 1 1
C C8 -0.03173(12) 0.26980(12) 0.00271(12) 0.0411(4) Uani d . 1 1
H H8 -0.0113 0.3195 0.0451 0.049 Uiso calc R 1 1
C C15 0.20574(12) 0.39111(12) -0.12968(12) 0.0407(4) Uani d . 1 1
C C72 0.05102(14) 0.07488(12) 0.15926(13) 0.0458(5) Uani d . 1 1
H H72 0.0557 0.0337 0.1132 0.055 Uiso calc R 1 1
C C2 0.20079(12) 0.26003(12) 0.08805(12) 0.0406(4) Uani d . 1 1
H H2A 0.1698 0.3087 0.1130 0.049 Uiso calc R 1 1
H H2B 0.2216 0.2177 0.1381 0.049 Uiso calc R 1 1
C C5 0.28707(13) 0.14998(11) -0.02579(12) 0.0397(4) Uani d . 1 1
C C52 0.42240(14) 0.09202(12) -0.10001(14) 0.0476(5) Uani d . 1 1
C C19 0.12123(15) 0.19024(14) -0.31828(13) 0.0529(5) Uani d . 1 1
H H19 0.0987 0.1454 -0.3607 0.064 Uiso calc R 1 1
C C24 0.26740(14) 0.45710(13) -0.14340(15) 0.0506(5) Uani d . 1 1
H H24 0.2822 0.5033 -0.1010 0.061 Uiso calc R 1 1
C C76 0.03301(15) 0.22134(13) 0.20577(12) 0.0515(5) Uani d . 1 1
H H76 0.0262 0.2809 0.1915 0.062 Uiso calc R 1 1
C C20 0.18534(15) 0.24935(14) -0.33970(14) 0.0552(5) Uani d . 1 1
H H20 0.2064 0.2437 -0.3957 0.066 Uiso calc R 1 1
C C23 0.30756(14) 0.45261(15) -0.22372(17) 0.0592(6) Uani d . 1 1
H H23 0.3514 0.4958 -0.2325 0.071 Uiso calc R 1 1
C C12 -0.06134(14) 0.36225(14) -0.13800(14) 0.0563(5) Uani d . 1 1
H H12A -0.0443 0.3692 -0.1987 0.068 Uiso calc R 1 1
H H12B -0.0434 0.4156 -0.1020 0.068 Uiso calc R 1 1
C C18 0.08774(13) 0.19465(12) -0.23358(12) 0.0439(4) Uani d . 1 1
H H18 0.0440 0.1533 -0.2204 0.053 Uiso calc R 1 1
C C73 0.05515(14) 0.04700(13) 0.25014(13) 0.0502(5) Uani d . 1 1
H H73 0.0636 -0.0123 0.2653 0.060 Uiso calc R 1 1
C C75 0.03572(15) 0.19436(13) 0.29690(13) 0.0531(5) Uani d . 1 1
H H75 0.0301 0.2350 0.3431 0.064 Uiso calc R 1 1
C C55 0.60436(16) 0.06903(14) -0.13949(18) 0.0621(6) Uani d . 1 1
C C54 0.52339(17) 0.05391(14) -0.20863(17) 0.0667(6) Uani d . 1 1
H H54 0.5292 0.0367 -0.2684 0.080 Uiso calc R 1 1
C C9 -0.13872(14) 0.25407(15) -0.00761(15) 0.0601(6) Uani d . 1 1
H H9A -0.1533 0.2466 0.0541 0.072 Uiso calc R 1 1
H H9B -0.1569 0.2005 -0.0431 0.072 Uiso calc R 1 1
C C22 0.28499(14) 0.38774(15) -0.28913(15) 0.0565(6) Uani d . 1 1
H H22 0.3123 0.3884 -0.3418 0.068 Uiso calc R 1 1
C C1 0.33930(15) 0.35679(14) 0.11492(15) 0.0615(6) Uani d . 1 1
H H1A 0.3930 0.3756 0.0891 0.092 Uiso calc R 1 1
H H1B 0.3629 0.3317 0.1760 0.092 Uiso calc R 1 1
H H1C 0.2988 0.4063 0.1203 0.092 Uiso calc R 1 1
C C53 0.43343(16) 0.06461(14) -0.18817(16) 0.0615(6) Uani d . 1 1
H H53 0.3785 0.0532 -0.2346 0.074 Uiso calc R 1 1
C C57 0.50604(15) 0.10706(13) -0.03210(14) 0.0534(5) Uani d . 1 1
H H57 0.5010 0.1252 0.0277 0.064 Uiso calc R 1 1
C C10 -0.19697(16) 0.33041(18) -0.05758(16) 0.0737(7) Uani d . 1 1
H H10A -0.1842 0.3828 -0.0190 0.088 Uiso calc R 1 1
H H10B -0.2656 0.3173 -0.0675 0.088 Uiso calc R 1 1
C C56 0.59666(15) 0.09545(14) -0.05184(16) 0.0586(5) Uani d . 1 1
H H56 0.6521 0.1056 -0.0056 0.070 Uiso calc R 1 1
C C11 -0.16993(15) 0.34676(18) -0.15152(15) 0.0703(7) Uani d . 1 1
H H11A -0.2047 0.3977 -0.1814 0.084 Uiso calc R 1 1
H H11B -0.1885 0.2965 -0.1923 0.084 Uiso calc R 1 1

loop_
_atom_site_aniso_label
_atom_site_aniso_U_11
_atom_site_aniso_U_22
_atom_site_aniso_U_33
_atom_site_aniso_U_12
_atom_site_aniso_U_13
_atom_site_aniso_U_23
Cl1 0.0784(4) 0.0908(4) 0.0412(3) -0.0074(3) 0.0117(3) 0.0230(3)
Cl2 0.0596(4) 0.1353(7) 0.1435(7) -0.0031(4) 0.0477(4) -0.0432(6)
O1 0.0486(8) 0.0433(8) 0.0701(9) -0.0097(7) 0.0140(7) -0.0120(7)
N1 0.0354(8) 0.0510(9) 0.0346(7) 0.0028(7) 0.0082(6) 0.0081(7)
O2 0.0640(9) 0.0452(8) 0.0559(8) -0.0004(7) 0.0152(7) -0.0112(7)
C16 0.0324(9) 0.0422(10) 0.0396(9) 0.0029(8) 0.0079(7) 0.0080(8)
C7 0.0370(9) 0.0413(10) 0.0322(8) -0.0053(8) 0.0074(7) -0.0008(7)
C13 0.0367(9) 0.0390(10) 0.0316(8) -0.0041(8) 0.0081(7) 0.0004(7)
N2 0.0378(8) 0.0436(9) 0.0435(8) -0.0079(7) 0.0058(7) -0.0082(7)
C4 0.0404(10) 0.0388(10) 0.0343(9) -0.0014(9) 0.0048(8) 0.0023(8)
C6 0.0378(10) 0.0545(12) 0.0521(11) -0.0036(9) 0.0061(8) -0.0059(10)
C71 0.0362(9) 0.0411(10) 0.0346(9) -0.0059(8) 0.0086(7) 0.0028(8)
C51 0.0434(11) 0.0448(11) 0.0533(11) -0.0020(9) 0.0091(9) -0.0037(9)
C21 0.0392(10) 0.0571(12) 0.0450(10) 0.0081(9) 0.0148(8) 0.0119(9)
C3 0.0358(9) 0.0383(9) 0.0300(8) -0.0033(8) 0.0060(7) 0.0007(7)
C17 0.0356(9) 0.0415(10) 0.0316(8) -0.0004(8) 0.0068(7) 0.0029(8)
C14 0.0420(10) 0.0400(10) 0.0402(9) 0.0005(9) 0.0052(8) 0.0009(8)
C74 0.0402(10) 0.0591(12) 0.0360(9) -0.0073(9) 0.0066(8) 0.0123(9)
C8 0.0396(10) 0.0507(11) 0.0339(9) 0.0000(9) 0.0101(8) 0.0047(8)
C15 0.0363(10) 0.0388(10) 0.0458(10) -0.0006(8) 0.0060(8) 0.0079(8)
C72 0.0511(11) 0.0423(11) 0.0446(10) 0.0017(9) 0.0116(9) 0.0008(9)
C2 0.0392(10) 0.0473(11) 0.0341(9) -0.0033(9) 0.0051(7) -0.0004(8)
C5 0.0371(10) 0.0389(10) 0.0419(9) -0.0004(8) 0.0055(8) 0.0015(8)
C52 0.0468(11) 0.0393(10) 0.0583(12) 0.0012(9) 0.0149(9) -0.0043(9)
C19 0.0588(13) 0.0590(13) 0.0412(10) 0.0016(11) 0.0111(9) -0.0087(9)
C24 0.0432(11) 0.0438(11) 0.0622(12) -0.0055(9) 0.0053(10) 0.0086(10)
C76 0.0779(15) 0.0398(11) 0.0392(10) -0.0039(10) 0.0176(10) 0.0036(8)
C20 0.0577(13) 0.0709(14) 0.0423(11) 0.0082(11) 0.0229(10) -0.0013(10)
C23 0.0380(11) 0.0579(13) 0.0840(16) -0.0038(10) 0.0184(11) 0.0239(12)
C12 0.0519(12) 0.0691(14) 0.0478(11) 0.0115(11) 0.0100(9) 0.0183(10)
C18 0.0462(11) 0.0493(11) 0.0358(9) -0.0052(9) 0.0080(8) -0.0011(8)
C73 0.0538(12) 0.0428(11) 0.0526(11) 0.0027(10) 0.0079(9) 0.0149(9)
C75 0.0709(14) 0.0540(12) 0.0365(10) -0.0066(11) 0.0159(10) -0.0019(9)
C55 0.0493(13) 0.0520(13) 0.0901(17) 0.0005(11) 0.0260(12) -0.0113(12)
C54 0.0667(15) 0.0624(14) 0.0772(15) -0.0058(12) 0.0289(13) -0.0253(12)
C9 0.0394(11) 0.0851(16) 0.0581(12) 0.0032(11) 0.0157(9) 0.0171(12)
C22 0.0424(11) 0.0698(14) 0.0638(13) 0.0049(11) 0.0259(10) 0.0193(12)
C1 0.0508(12) 0.0633(14) 0.0671(13) -0.0151(11) 0.0050(10) -0.0207(11)
C53 0.0512(13) 0.0642(14) 0.0698(14) -0.0068(11) 0.0146(11) -0.0224(11)
C57 0.0506(12) 0.0555(13) 0.0539(12) 0.0084(10) 0.0104(10) 0.0011(10)
C10 0.0420(12) 0.109(2) 0.0717(15) 0.0186(13) 0.0155(11) 0.0181(14)
C56 0.0438(12) 0.0599(13) 0.0708(14) 0.0061(10) 0.0093(10) -0.0020(11)
C11 0.0470(13) 0.0984(18) 0.0625(13) 0.0161(13) 0.0048(10) 0.0231(13)

loop_
_atom_type_symbol
_atom_type_description
_atom_type_scat_dispersion_real
_atom_type_scat_dispersion_imag
_atom_type_scat_source
C C 0.0033 0.0016 'International Tables Vol C Tables 4.2.6.8 and 6.1.1.4'
H H 0.0000 0.0000 'International Tables Vol C Tables 4.2.6.8 and 6.1.1.4'
N N 0.0061 0.0033 'International Tables Vol C Tables 4.2.6.8 and 6.1.1.4'
O O 0.0106 0.0060 'International Tables Vol C Tables 4.2.6.8 and 6.1.1.4'
Cl Cl 0.1484 0.1585 'International Tables Vol C Tables 4.2.6.8 and 6.1.1.4'

loop_
_geom_angle_atom_site_label_1
_geom_angle_atom_site_label_2
_geom_angle_atom_site_label_3
_geom_angle
C8 N1 C12 114.29(14)
C8 N1 C13 108.41(13)
C12 N1 C13 117.92(14)
C15 C16 C17 113.11(15)
C15 C16 C21 123.54(16)
C17 C16 C21 123.29(17)
C71 C7 C8 115.34(14)
C71 C7 C3 116.33(13)
C8 C7 C3 103.35(13)
C71 C7 H7 107.1
C8 C7 H7 107.1
C3 C7 H7 107.1
N1 C13 C17 109.97(13)
N1 C13 C14 114.26(14)
C17 C13 C14 101.29(13)
N1 C13 C3 103.18(12)
C17 C13 C3 116.83(13)
C14 C13 C3 111.79(13)
C2 N2 C1 112.59(14)
C2 N2 C6 110.89(14)
C1 N2 C6 111.54(15)
O1 C4 C5 121.23(16)
O1 C4 C3 121.60(16)
C5 C4 C3 117.17(15)
N2 C6 C5 112.01(15)
N2 C6 H6A 109.2
C5 C6 H6A 109.2
N2 C6 H6B 109.2
C5 C6 H6B 109.2
H6A C6 H6B 107.9
C72 C71 C76 117.25(16)
C72 C71 C7 120.31(16)
C76 C71 C7 122.42(16)
C5 C51 C52 130.55(18)
C5 C51 H51 114.7
C52 C51 H51 114.7
C16 C21 C20 115.82(17)
C16 C21 C22 115.27(18)
C20 C21 C22 128.90(18)
C2 C3 C4 107.26(14)
C2 C3 C7 112.44(13)
C4 C3 C7 113.04(14)
C2 C3 C13 111.31(13)
C4 C3 C13 109.70(13)
C7 C3 C13 103.12(13)
C18 C17 C16 119.00(16)
C18 C17 C13 131.08(15)
C16 C17 C13 109.81(14)
O2 C14 C15 127.07(17)
O2 C14 C13 124.48(16)
C15 C14 C13 107.78(14)
C75 C74 C73 120.88(16)
C75 C74 Cl1 119.19(15)
C73 C74 Cl1 119.90(15)
N1 C8 C9 110.34(15)
N1 C8 C7 100.73(13)
C9 C8 C7 115.74(16)
N1 C8 H8 109.9
C9 C8 H8 109.9
C7 C8 H8 109.9
C24 C15 C16 119.59(17)
C24 C15 C14 132.85(18)
C16 C15 C14 107.46(15)
C73 C72 C71 121.41(17)
C73 C72 H72 119.3
C71 C72 H72 119.3
N2 C2 C3 108.72(13)
N2 C2 H2A 109.9
C3 C2 H2A 109.9
N2 C2 H2B 109.9
C3 C2 H2B 109.9
H2A C2 H2B 108.3
C51 C5 C6 124.03(17)
C51 C5 C4 116.83(16)
C6 C5 C4 119.11(15)
C57 C52 C53 117.44(18)
C57 C52 C51 124.71(18)
C53 C52 C51 117.77(18)
C20 C19 C18 122.18(19)
C20 C19 H19 118.9
C18 C19 H19 118.9
C15 C24 C23 117.86(19)
C15 C24 H24 121.1
C23 C24 H24 121.1
C75 C76 C71 122.07(18)
C75 C76 H76 119.0
C71 C76 H76 119.0
C19 C20 C21 120.86(17)
C19 C20 H20 119.6
C21 C20 H20 119.6
C22 C23 C24 122.75(18)
C22 C23 H23 118.6
C24 C23 H23 118.6
N1 C12 C11 109.27(17)
N1 C12 H12A 109.8
C11 C12 H12A 109.8
N1 C12 H12B 109.8
C11 C12 H12B 109.8
H12A C12 H12B 108.3
C17 C18 C19 118.81(17)
C17 C18 H18 120.6
C19 C18 H18 120.6
C74 C73 C72 119.55(17)
C74 C73 H73 120.2
C72 C73 H73 120.2
C74 C75 C76 118.84(18)
C74 C75 H75 120.6
C76 C75 H75 120.6
C56 C55 C54 121.0(2)
C56 C55 Cl2 119.89(18)
C54 C55 Cl2 119.13(18)
C55 C54 C53 119.1(2)
C55 C54 H54 120.5
C53 C54 H54 120.5
C8 C9 C10 110.89(17)
C8 C9 H9A 109.5
C10 C9 H9A 109.5
C8 C9 H9B 109.5
C10 C9 H9B 109.5
H9A C9 H9B 108.0
C23 C22 C21 120.88(19)
C23 C22 H22 119.6
C21 C22 H22 119.6
N2 C1 H1A 109.5
N2 C1 H1B 109.5
H1A C1 H1B 109.5
N2 C1 H1C 109.5
H1A C1 H1C 109.5
H1B C1 H1C 109.5
C54 C53 C52 121.8(2)
C54 C53 H53 119.1
C52 C53 H53 119.1
C56 C57 C52 121.09(19)
C56 C57 H57 119.5
C52 C57 H57 119.5
C9 C10 C11 110.04(18)
C9 C10 H10A 109.7
C11 C10 H10A 109.7
C9 C10 H10B 109.7
C11 C10 H10B 109.7
H10A C10 H10B 108.2
C55 C56 C57 119.6(2)
C55 C56 H56 120.2
C57 C56 H56 120.2
C10 C11 C12 110.47(18)
C10 C11 H11A 109.6
C12 C11 H11A 109.6
C10 C11 H11B 109.6
C12 C11 H11B 109.6
H11A C11 H11B 108.1

loop_
_geom_bond_atom_site_label_1
_geom_bond_atom_site_label_2
_geom_bond_distance
Cl1 C74 1.7422(17)
Cl2 C55 1.736(2)
O1 C4 1.214(2)
N1 C8 1.454(2)
N1 C12 1.459(2)
N1 C13 1.462(2)
O2 C14 1.214(2)
C16 C15 1.395(2)
C16 C17 1.405(2)
C16 C21 1.406(2)
C7 C71 1.516(2)
C7 C8 1.518(2)
C7 C3 1.549(2)
C7 H7 0.9800
C13 C17 1.520(2)
C13 C14 1.577(2)
C13 C3 1.602(2)
N2 C2 1.450(2)
N2 C1 1.451(2)
N2 C6 1.455(2)
C4 C5 1.500(2)
C4 C3 1.527(2)
C6 C5 1.499(2)
C6 H6A 0.9700
C6 H6B 0.9700
C71 C72 1.381(2)
C71 C76 1.382(2)
C51 C5 1.336(2)
C51 C52 1.467(3)
C51 H51 0.9300
C21 C20 1.413(3)
C21 C22 1.417(3)
C3 C2 1.525(2)
C17 C18 1.362(2)
C14 C15 1.482(2)
C74 C75 1.364(3)
C74 C73 1.368(3)
C8 C9 1.507(3)
C8 H8 0.9800
C15 C24 1.372(2)
C72 C73 1.379(2)
C72 H72 0.9300
C2 H2A 0.9700
C2 H2B 0.9700
C52 C57 1.389(3)
C52 C53 1.390(3)
C19 C20 1.360(3)
C19 C18 1.414(2)
C19 H19 0.9300
C24 C23 1.407(3)
C24 H24 0.9300
C76 C75 1.382(2)
C76 H76 0.9300
C20 H20 0.9300
C23 C22 1.361(3)
C23 H23 0.9300
C12 C11 1.524(3)
C12 H12A 0.9700
C12 H12B 0.9700
C18 H18 0.9300
C73 H73 0.9300
C75 H75 0.9300
C55 C56 1.364(3)
C55 C54 1.373(3)
C54 C53 1.376(3)
C54 H54 0.9300
C9 C10 1.517(3)
C9 H9A 0.9700
C9 H9B 0.9700
C22 H22 0.9300
C1 H1A 0.9600
C1 H1B 0.9600
C1 H1C 0.9600
C53 H53 0.9300
C57 C56 1.383(3)
C57 H57 0.9300
C10 C11 1.517(3)
C10 H10A 0.9700
C10 H10B 0.9700
C56 H56 0.9300
C11 H11A 0.9700
C11 H11B 0.9700

loop_
_geom_hbond_atom_site_label_D
_geom_hbond_atom_site_label_H
_geom_hbond_atom_site_label_A
_geom_hbond_site_symmetry_A
_geom_hbond_distance_DH
_geom_hbond_distance_HA
_geom_hbond_distance_DA
_geom_hbond_angle_DHA
_geom_hbond_publ_flag
C7 H7 O1 . 0.98 2.38 2.826(2) 107 ?
C2 H2A O2 . 0.97 2.45 2.951(2) 112 ?
C75 H75 Cg1 4_566 0.93 2.88 3.669(2) 144 y

loop_
_geom_torsion_atom_site_label_1
_geom_torsion_atom_site_label_2
_geom_torsion_atom_site_label_3
_geom_torsion_atom_site_label_4
_geom_torsion
C8 N1 C13 C17 154.02(14)
C12 N1 C13 C17 -74.14(19)
C8 N1 C13 C14 -92.89(16)
C12 N1 C13 C14 39.0(2)
C8 N1 C13 C3 28.69(17)
C12 N1 C13 C3 160.53(15)
C2 N2 C6 C5 52.69(19)
C1 N2 C6 C5 179.04(16)
C8 C7 C71 C72 146.51(17)
C3 C7 C71 C72 -92.2(2)
C8 C7 C71 C76 -31.7(2)
C3 C7 C71 C76 89.6(2)
C15 C16 C21 C20 -175.04(17)
C17 C16 C21 C20 2.1(3)
C15 C16 C21 C22 3.5(3)
C17 C16 C21 C22 -179.40(16)
O1 C4 C3 C2 143.79(16)
C5 C4 C3 C2 -37.17(19)
O1 C4 C3 C7 19.3(2)
C5 C4 C3 C7 -161.68(14)
O1 C4 C3 C13 -95.18(18)
C5 C4 C3 C13 83.86(17)
C71 C7 C3 C2 -33.4(2)
C8 C7 C3 C2 94.06(16)
C71 C7 C3 C4 88.23(18)
C8 C7 C3 C4 -144.31(14)
C71 C7 C3 C13 -153.41(14)
C8 C7 C3 C13 -25.94(16)
N1 C13 C3 C2 -121.20(14)
C17 C13 C3 C2 118.03(16)
C14 C13 C3 C2 2.04(19)
N1 C13 C3 C4 120.25(14)
C17 C13 C3 C4 -0.5(2)
C14 C13 C3 C4 -116.51(15)
N1 C13 C3 C7 -0.43(16)
C17 C13 C3 C7 -121.19(15)
C14 C13 C3 C7 122.81(14)
C15 C16 C17 C18 174.47(16)
C21 C16 C17 C18 -2.9(3)
C15 C16 C17 C13 -2.0(2)
C21 C16 C17 C13 -179.45(15)
N1 C13 C17 C18 -49.0(2)
C14 C13 C17 C18 -170.25(18)
C3 C13 C17 C18 68.1(2)
N1 C13 C17 C16 126.93(15)
C14 C13 C17 C16 5.71(17)
C3 C13 C17 C16 -115.96(16)
N1 C13 C14 O2 45.7(2)
C17 C13 C14 O2 163.85(17)
C3 C13 C14 O2 -71.0(2)
N1 C13 C14 C15 -125.51(15)
C17 C13 C14 C15 -7.35(17)
C3 C13 C14 C15 117.78(15)
C12 N1 C8 C9 57.7(2)
C13 N1 C8 C9 -168.56(15)
C12 N1 C8 C7 -179.52(15)
C13 N1 C8 C7 -45.76(17)
C71 C7 C8 N1 171.17(14)
C3 C7 C8 N1 43.08(16)
C71 C7 C8 C9 -69.9(2)
C3 C7 C8 C9 162.04(15)
C17 C16 C15 C24 179.99(16)
C21 C16 C15 C24 -2.6(3)
C17 C16 C15 C14 -3.0(2)
C21 C16 C15 C14 174.40(16)
O2 C14 C15 C24 12.2(3)
C13 C14 C15 C24 -176.95(19)
O2 C14 C15 C16 -164.31(18)
C13 C14 C15 C16 6.59(18)
C76 C71 C72 C73 -0.2(3)
C7 C71 C72 C73 -178.48(16)
C1 N2 C2 C3 161.35(16)
C6 N2 C2 C3 -72.88(18)
C4 C3 C2 N2 61.91(17)
C7 C3 C2 N2 -173.22(14)
C13 C3 C2 N2 -58.09(18)
C52 C51 C5 C6 2.4(3)
C52 C51 C5 C4 -179.48(18)
N2 C6 C5 C51 150.50(18)
N2 C6 C5 C4 -27.6(2)
O1 C4 C5 C51 22.6(2)
C3 C4 C5 C51 -156.42(16)
O1 C4 C5 C6 -159.19(17)
C3 C4 C5 C6 21.8(2)
C5 C51 C52 C57 31.6(3)
C5 C51 C52 C53 -151.9(2)
C16 C15 C24 C23 -0.4(3)
C14 C15 C24 C23 -176.51(19)
C72 C71 C76 C75 -0.7(3)
C7 C71 C76 C75 177.56(18)
C18 C19 C20 C21 -1.0(3)
C16 C21 C20 C19 -0.1(3)
C22 C21 C20 C19 -178.4(2)
C15 C24 C23 C22 2.4(3)
C8 N1 C12 C11 -58.0(2)
C13 N1 C12 C11 172.85(16)
C16 C17 C18 C19 1.7(3)
C13 C17 C18 C19 177.35(17)
C20 C19 C18 C17 0.2(3)
C75 C74 C73 C72 -0.9(3)
Cl1 C74 C73 C72 177.12(15)
C71 C72 C73 C74 1.0(3)
C73 C74 C75 C76 0.0(3)
Cl1 C74 C75 C76 -177.98(15)
C71 C76 C75 C74 0.8(3)
C56 C55 C54 C53 -0.9(4)
Cl2 C55 C54 C53 178.73(18)
N1 C8 C9 C10 -55.0(2)
C7 C8 C9 C10 -168.55(17)
C24 C23 C22 C21 -1.5(3)
C16 C21 C22 C23 -1.4(3)
C20 C21 C22 C23 176.9(2)
C55 C54 C53 C52 1.3(3)
C57 C52 C53 C54 -1.0(3)
C51 C52 C53 C54 -177.8(2)
C53 C52 C57 C56 0.2(3)
C51 C52 C57 C56 176.79(18)
C8 C9 C10 C11 55.3(3)
C54 C55 C56 C57 0.1(3)
Cl2 C55 C56 C57 -179.47(16)
C52 C57 C56 C55 0.2(3)
C9 C10 C11 C12 -56.0(3)
N1 C12 C11 C10 56.2(3)
